data_4064832
loop_
_publ_author_name
'Milosevic, Sandra'
'Banide, Emilie V.'
'M\"uller-Bunz, Helge'
'Gilheany, Declan G.'
'McGlinchey, Michael J.'

_publ_section_title
;
 \k1- and \k2-Complexes of Fluorenylidene--Allenyl Phosphines and
 Phosphine Oxides with Palladium Chloride and Iron Carbonyl: Displacement
 of Trimethylsilyl by Diphenylphosphino via a Stabilized Carbanion
;
_journal_issue 14
_journal_name_full Organometallics
_journal_page_first 3804
_journal_paper_doi 10.1021/om200357v
_journal_volume 30
_journal_year 2011
_chemical_formula_moiety '2 (C78 H56 Cl4 O2 P4 Pd2), 5 (C H Cl3)'
_chemical_formula_sum 'C161 H117 Cl23 O4 P8 Pd4'
_chemical_formula_weight 3604.26
_chemical_name_systematic
; 
 ? 
;
_space_group_IT_number 2
_symmetry_cell_setting triclinic
_symmetry_space_group_name_Hall '-P 1'
_symmetry_space_group_name_H-M 'P -1'
_atom_sites_solution_hydrogens geom
_atom_sites_solution_primary direct
_atom_sites_solution_secondary difmap
_audit_creation_method SHELXL-97
_cell_angle_alpha 84.129(2)
_cell_angle_beta 87.199(2)
_cell_angle_gamma 81.094(2)
_cell_formula_units_Z 1
_cell_length_a 10.4539(3)
_cell_length_b 12.5942(3)
_cell_length_c 29.1459(7)
_cell_measurement_reflns_used 34358
_cell_measurement_temperature 100(2)
_cell_measurement_theta_max 76.7626
_cell_measurement_theta_min 3.5658
_cell_volume 3769.03(17)
_computing_cell_refinement
; 
CrysAlisPro, Oxford Diffraction Ltd., 
Version 1.171.33.55 (release 05-01-2010 CrysAlis171 .NET) 
(compiled Jan  5 2010,16:28:46) 
;
_computing_data_collection
; 
CrysAlisPro, Oxford Diffraction Ltd., 
Version 1.171.33.55 (release 05-01-2010 CrysAlis171 .NET) 
(compiled Jan  5 2010,16:28:46) 
;
_computing_data_reduction
; 
CrysAlisPro, Oxford Diffraction Ltd., 
Version 1.171.33.55 (release 05-01-2010 CrysAlis171 .NET) 
(compiled Jan  5 2010,16:28:46) 
;
_computing_structure_refinement 'SHELXL-97 (Sheldrick, 2008)'
_computing_structure_solution 'SHELXS-97 (Sheldrick, 2008)'
_diffrn_ambient_temperature 100(2)
_diffrn_detector_area_resol_mean 10.3196
_diffrn_measured_fraction_theta_full 0.986
_diffrn_measured_fraction_theta_max 0.959
_diffrn_measurement_device_type 'SuperNova, Dual, Cu at zero, Atlas'
_diffrn_measurement_method '\w scans'
_diffrn_radiation_monochromator mirror
_diffrn_radiation_source 'SuperNova (Cu) X-ray Source'
_diffrn_radiation_type CuK\a
_diffrn_radiation_wavelength 1.54184
_diffrn_reflns_av_R_equivalents 0.0447
_diffrn_reflns_av_sigmaI/netI 0.0275
_diffrn_reflns_limit_h_max 13
_diffrn_reflns_limit_h_min -13
_diffrn_reflns_limit_k_max 15
_diffrn_reflns_limit_k_min -15
_diffrn_reflns_limit_l_max 36
_diffrn_reflns_limit_l_min -36
_diffrn_reflns_number 75669
_diffrn_reflns_theta_full 62.00
_diffrn_reflns_theta_max 76.97
_diffrn_reflns_theta_min 3.57
_exptl_absorpt_coefficient_mu 8.785
_exptl_absorpt_correction_T_max 0.812
_exptl_absorpt_correction_T_min 0.485
_exptl_absorpt_correction_type analytical
_exptl_absorpt_process_details
; 
CrysAlisPro, Oxford Diffraction Ltd., 
Version 1.171.33.55 (release 05-01-2010 CrysAlis171 .NET) 
(compiled Jan  5 2010,16:28:46) 
Analytical numeric absorption correction using a multifaceted crystal
model based on expressions derived by R.C. Clark & J.S. Reid.
(Clark, R. C. & Reid, J. S. (1995). Acta Cryst. A51, 887-897)
;
_exptl_crystal_colour orange
_exptl_crystal_density_diffrn 1.588
_exptl_crystal_density_method 'not measured'
_exptl_crystal_description irregular
_exptl_crystal_F_000 1810
_exptl_crystal_size_max 0.1519
_exptl_crystal_size_mid 0.0668
_exptl_crystal_size_min 0.0474
_refine_diff_density_max 0.548
_refine_diff_density_min -0.734
_refine_diff_density_rms 0.076
_refine_ls_extinction_method none
_refine_ls_goodness_of_fit_ref 1.064
_refine_ls_hydrogen_treatment constr
_refine_ls_matrix_type full
_refine_ls_number_parameters 919
_refine_ls_number_reflns 15282
_refine_ls_number_restraints 0
_refine_ls_restrained_S_all 1.064
_refine_ls_R_factor_all 0.0385
_refine_ls_R_factor_gt 0.0310
_refine_ls_shift/su_max 0.002
_refine_ls_shift/su_mean 0.000
_refine_ls_structure_factor_coef Fsqd
_refine_ls_weighting_details 'calc w=1/[\s^2^(Fo^2^)+(0.0496P)^2^+1.0121P] where P=(Fo^2^+2Fc^2^)/3'
_refine_ls_weighting_scheme calc
_refine_ls_wR_factor_gt 0.0805
_refine_ls_wR_factor_ref 0.0830
_reflns_number_gt 12940
_reflns_number_total 15282
_reflns_threshold_expression I>2\s(I)
_cod_data_source_file om200357v_si_001.cif
_cod_data_source_block mjm359(34)
_cod_database_code 4064832

loop_
_symmetry_equiv_pos_as_xyz
'x, y, z'
'-x, -y, -z'

loop_
_atom_site_label
_atom_site_type_symbol
_atom_site_fract_x
_atom_site_fract_y
_atom_site_fract_z
_atom_site_U_iso_or_equiv
_atom_site_adp_type
_atom_site_occupancy
_atom_site_symmetry_multiplicity
_atom_site_calc_flag
_atom_site_refinement_flags
_atom_site_disorder_assembly
_atom_site_disorder_group
Pd1 Pd 0.202911(16) 0.481601(14) 0.194711(6) 0.01994(5) Uani 1 1 d . . .
Pd2 Pd 0.136859(16) 0.650794(14) 0.281533(6) 0.01802(5) Uani 1 1 d . . .
Cl1 Cl 0.08189(6) 0.37249(6) 0.16400(2) 0.03007(13) Uani 1 1 d . . .
Cl2 Cl 0.31675(5) 0.59664(5) 0.22837(2) 0.02308(12) Uani 1 1 d . . .
Cl3 Cl 0.05114(6) 0.50455(5) 0.25923(2) 0.02317(12) Uani 1 1 d . . .
Cl4 Cl 0.23392(5) 0.78069(5) 0.30903(2) 0.02523(12) Uani 1 1 d . . .
C1 C 0.6197(3) 0.2226(3) 0.01585(10) 0.0323(6) Uani 1 1 d . . .
H1 H 0.6516 0.2608 0.0382 0.039 Uiso 1 1 calc R . .
C2 C 0.6980(3) 0.1895(3) -0.02196(11) 0.0393(7) Uani 1 1 d . . .
H2 H 0.7838 0.2061 -0.0255 0.047 Uiso 1 1 calc R . .
C3 C 0.6513(4) 0.1324(3) -0.05457(11) 0.0443(8) Uani 1 1 d . . .
H3 H 0.7062 0.1091 -0.0797 0.053 Uiso 1 1 calc R . .
C4 C 0.5255(4) 0.1094(3) -0.05064(10) 0.0391(7) Uani 1 1 d . . .
H4 H 0.4937 0.0708 -0.0729 0.047 Uiso 1 1 calc R . .
C4A C 0.4468(3) 0.1439(2) -0.01366(9) 0.0303(6) Uani 1 1 d . . .
C4B C 0.3099(3) 0.1363(2) -0.00231(9) 0.0315(6) Uani 1 1 d . . .
C5 C 0.2174(4) 0.0965(3) -0.02557(11) 0.0420(8) Uani 1 1 d . . .
H5 H 0.2402 0.0628 -0.0531 0.050 Uiso 1 1 calc R . .
C6 C 0.0921(4) 0.1069(3) -0.00789(11) 0.0478(9) Uani 1 1 d . . .
H6 H 0.0279 0.0807 -0.0237 0.057 Uiso 1 1 calc R . .
C7 C 0.0577(3) 0.1549(3) 0.03262(11) 0.0465(9) Uani 1 1 d . . .
H7 H -0.0297 0.1611 0.0439 0.056 Uiso 1 1 calc R . .
C8 C 0.1486(3) 0.1941(3) 0.05713(10) 0.0349(6) Uani 1 1 d . . .
H8 H 0.1254 0.2260 0.0851 0.042 Uiso 1 1 calc R . .
C8A C 0.2745(3) 0.1844(2) 0.03884(9) 0.0280(6) Uani 1 1 d . . .
C9 C 0.3894(3) 0.2227(2) 0.05518(9) 0.0247(5) Uani 1 1 d . . .
C9A C 0.4940(3) 0.1984(2) 0.02004(9) 0.0278(5) Uani 1 1 d . . .
C10 C 0.3933(3) 0.2685(2) 0.09350(9) 0.0254(5) Uani 1 1 d . . .
C11 C 0.3926(2) 0.3136(2) 0.13198(9) 0.0222(5) Uani 1 1 d . . .
P1 P 0.44305(6) 0.22979(5) 0.18545(2) 0.02271(13) Uani 1 1 d . . .
O1 O 0.39644(19) 0.28745(16) 0.22634(6) 0.0279(4) Uani 1 1 d . . .
C12 C 0.6171(2) 0.2030(2) 0.17957(9) 0.0259(5) Uani 1 1 d . . .
C13 C 0.6900(3) 0.2074(3) 0.21746(10) 0.0343(6) Uani 1 1 d . . .
H13 H 0.6485 0.2191 0.2466 0.041 Uiso 1 1 calc R . .
C14 C 0.8253(3) 0.1947(3) 0.21272(12) 0.0387(7) Uani 1 1 d . . .
H14 H 0.8752 0.1988 0.2387 0.046 Uiso 1 1 calc R . .
C15 C 0.8859(3) 0.1765(3) 0.17146(12) 0.0381(7) Uani 1 1 d . . .
H15 H 0.9776 0.1699 0.1683 0.046 Uiso 1 1 calc R . .
C16 C 0.8130(3) 0.1676(3) 0.13371(12) 0.0483(9) Uani 1 1 d . . .
H16 H 0.8554 0.1527 0.1050 0.058 Uiso 1 1 calc R . .
C17 C 0.6800(3) 0.1803(3) 0.13776(11) 0.0394(7) Uani 1 1 d . . .
H17 H 0.6309 0.1734 0.1119 0.047 Uiso 1 1 calc R . .
C18 C 0.3849(3) 0.1027(2) 0.18457(8) 0.0240(5) Uani 1 1 d . . .
C19 C 0.4631(3) 0.0110(2) 0.17139(10) 0.0300(6) Uani 1 1 d . . .
H19 H 0.5484 0.0157 0.1594 0.036 Uiso 1 1 calc R . .
C20 C 0.4178(3) -0.0886(2) 0.17556(10) 0.0332(6) Uani 1 1 d . . .
H20 H 0.4719 -0.1513 0.1665 0.040 Uiso 1 1 calc R . .
C21 C 0.2934(3) -0.0949(2) 0.19290(10) 0.0326(6) Uani 1 1 d . . .
H21 H 0.2620 -0.1622 0.1959 0.039 Uiso 1 1 calc R . .
C22 C 0.2143(3) -0.0032(3) 0.20594(10) 0.0318(6) Uani 1 1 d . . .
H22 H 0.1290 -0.0083 0.2178 0.038 Uiso 1 1 calc R . .
C23 C 0.2584(3) 0.0963(2) 0.20183(9) 0.0272(5) Uani 1 1 d . . .
H23 H 0.2036 0.1589 0.2106 0.033 Uiso 1 1 calc R . .
P2 P 0.33848(6) 0.45926(5) 0.13437(2) 0.02146(12) Uani 1 1 d . . .
C24 C 0.4884(2) 0.5155(2) 0.13591(9) 0.0248(5) Uani 1 1 d . . .
C25 C 0.5179(3) 0.5997(2) 0.10437(10) 0.0316(6) Uani 1 1 d . . .
H25 H 0.4567 0.6333 0.0823 0.038 Uiso 1 1 calc R . .
C26 C 0.6380(3) 0.6343(3) 0.10541(11) 0.0371(7) Uani 1 1 d . . .
H26 H 0.6580 0.6923 0.0842 0.044 Uiso 1 1 calc R . .
C27 C 0.7277(3) 0.5854(3) 0.13682(11) 0.0348(6) Uani 1 1 d . . .
H27 H 0.8109 0.6071 0.1361 0.042 Uiso 1 1 calc R . .
C28 C 0.6969(3) 0.5039(2) 0.16978(11) 0.0328(6) Uani 1 1 d . . .
H28 H 0.7581 0.4713 0.1920 0.039 Uiso 1 1 calc R . .
C29 C 0.5767(3) 0.4711(2) 0.16978(10) 0.0299(6) Uani 1 1 d . . .
H29 H 0.5540 0.4180 0.1930 0.036 Uiso 1 1 calc R . .
C30 C 0.2682(3) 0.5068(2) 0.07878(9) 0.0253(5) Uani 1 1 d . . .
C31 C 0.1397(3) 0.5581(3) 0.07689(10) 0.0318(6) Uani 1 1 d . . .
H31 H 0.0907 0.5708 0.1046 0.038 Uiso 1 1 calc R . .
C32 C 0.0838(3) 0.5903(3) 0.03471(11) 0.0398(7) Uani 1 1 d . . .
H32 H -0.0031 0.6260 0.0336 0.048 Uiso 1 1 calc R . .
C33 C 0.1540(3) 0.5707(3) -0.00593(11) 0.0412(7) Uani 1 1 d . . .
H33 H 0.1148 0.5916 -0.0348 0.049 Uiso 1 1 calc R . .
C34 C 0.2820(3) 0.5206(3) -0.00427(10) 0.0360(7) Uani 1 1 d . . .
H34 H 0.3302 0.5074 -0.0321 0.043 Uiso 1 1 calc R . .
C35 C 0.3401(3) 0.4895(2) 0.03785(9) 0.0293(6) Uani 1 1 d . . .
H35 H 0.4282 0.4567 0.0388 0.035 Uiso 1 1 calc R . .
C36 C -0.2537(3) 0.8157(2) 0.47572(9) 0.0249(5) Uani 1 1 d . . .
H36 H -0.2904 0.8051 0.4477 0.030 Uiso 1 1 calc R . .
C37 C -0.3252(3) 0.8108(2) 0.51725(10) 0.0313(6) Uani 1 1 d . . .
H37 H -0.4116 0.7957 0.5176 0.038 Uiso 1 1 calc R . .
C38 C -0.2722(3) 0.8277(2) 0.55820(10) 0.0333(6) Uani 1 1 d . . .
H38 H -0.3231 0.8242 0.5861 0.040 Uiso 1 1 calc R . .
C39 C -0.1464(3) 0.8494(2) 0.55909(9) 0.0295(6) Uani 1 1 d . . .
H39 H -0.1112 0.8620 0.5871 0.035 Uiso 1 1 calc R . .
C39A C -0.0730(3) 0.8522(2) 0.51811(9) 0.0234(5) Uani 1 1 d . . .
C39B C 0.0629(3) 0.8650(2) 0.50890(9) 0.0230(5) Uani 1 1 d . . .
C40 C 0.1595(3) 0.8774(2) 0.53815(9) 0.0296(6) Uani 1 1 d . . .
H40 H 0.1410 0.8823 0.5702 0.036 Uiso 1 1 calc R . .
C41 C 0.2833(3) 0.8823(2) 0.51977(10) 0.0335(6) Uani 1 1 d . . .
H41 H 0.3500 0.8908 0.5395 0.040 Uiso 1 1 calc R . .
C42 C 0.3120(3) 0.8752(2) 0.47287(10) 0.0312(6) Uani 1 1 d . . .
H42 H 0.3979 0.8778 0.4611 0.037 Uiso 1 1 calc R . .
C43 C 0.2157(3) 0.8641(2) 0.44309(9) 0.0265(5) Uani 1 1 d . . .
H43 H 0.2344 0.8604 0.4110 0.032 Uiso 1 1 calc R . .
C43A C 0.0916(2) 0.8588(2) 0.46150(8) 0.0205(5) Uani 1 1 d . . .
C44 C -0.0277(2) 0.84391(19) 0.43907(8) 0.0195(5) Uani 1 1 d . . .
C44A C -0.1278(2) 0.8365(2) 0.47644(8) 0.0210(5) Uani 1 1 d . . .
C45 C -0.0397(2) 0.8366(2) 0.39501(9) 0.0199(5) Uani 1 1 d . . .
C46 C -0.0491(2) 0.82474(19) 0.35161(8) 0.0182(4) Uani 1 1 d . . .
P3 P -0.11090(6) 0.93716(5) 0.30954(2) 0.01748(12) Uani 1 1 d . . .
O2 O -0.07842(17) 0.90875(15) 0.26185(6) 0.0232(4) Uani 1 1 d . . .
C47 C -0.2821(2) 0.95932(19) 0.32326(8) 0.0192(5) Uani 1 1 d . . .
C48 C -0.3293(2) 0.9730(2) 0.36827(9) 0.0222(5) Uani 1 1 d . . .
H48 H -0.2708 0.9754 0.3919 0.027 Uiso 1 1 calc R . .
C49 C -0.4613(3) 0.9833(2) 0.37852(9) 0.0266(5) Uani 1 1 d . . .
H49 H -0.4932 0.9936 0.4091 0.032 Uiso 1 1 calc R . .
C50 C -0.5470(2) 0.9783(2) 0.34392(10) 0.0285(6) Uani 1 1 d . . .
H50 H -0.6372 0.9833 0.3511 0.034 Uiso 1 1 calc R . .
C51 C -0.5011(3) 0.9662(2) 0.29925(10) 0.0271(5) Uani 1 1 d . . .
H51 H -0.5599 0.9639 0.2756 0.033 Uiso 1 1 calc R . .
C52 C -0.3683(2) 0.9572(2) 0.28869(9) 0.0227(5) Uani 1 1 d . . .
H52 H -0.3370 0.9496 0.2579 0.027 Uiso 1 1 calc R . .
C53 C -0.0471(2) 1.0557(2) 0.32243(8) 0.0210(5) Uani 1 1 d . . .
C54 C 0.0858(3) 1.0577(2) 0.31407(9) 0.0259(5) Uani 1 1 d . . .
H54 H 0.1417 0.9937 0.3075 0.031 Uiso 1 1 calc R . .
C55 C 0.1358(3) 1.1535(2) 0.31538(10) 0.0296(6) Uani 1 1 d . . .
H55 H 0.2257 1.1548 0.3092 0.036 Uiso 1 1 calc R . .
C56 C 0.0557(3) 1.2467(2) 0.32560(10) 0.0317(6) Uani 1 1 d . . .
H56 H 0.0906 1.3118 0.3264 0.038 Uiso 1 1 calc R . .
C57 C -0.0747(3) 1.2452(2) 0.33462(10) 0.0320(6) Uani 1 1 d . . .
H57 H -0.1294 1.3090 0.3422 0.038 Uiso 1 1 calc R . .
C58 C -0.1268(3) 1.1499(2) 0.33269(9) 0.0265(5) Uani 1 1 d . . .
H58 H -0.2170 1.1495 0.3384 0.032 Uiso 1 1 calc R . .
P4 P -0.02565(6) 0.68894(5) 0.33128(2) 0.01731(11) Uani 1 1 d . . .
C59 C -0.1873(2) 0.6829(2) 0.31355(9) 0.0216(5) Uani 1 1 d . . .
C60 C -0.2140(3) 0.6862(2) 0.26708(9) 0.0240(5) Uani 1 1 d . . .
H60 H -0.1456 0.6836 0.2444 0.029 Uiso 1 1 calc R . .
C61 C -0.3414(3) 0.6934(2) 0.25414(10) 0.0293(6) Uani 1 1 d . . .
H61 H -0.3602 0.6956 0.2225 0.035 Uiso 1 1 calc R . .
C62 C -0.4406(3) 0.6975(2) 0.28717(11) 0.0322(6) Uani 1 1 d . . .
H62 H -0.5276 0.7030 0.2780 0.039 Uiso 1 1 calc R . .
C63 C -0.4147(3) 0.6937(2) 0.33370(10) 0.0299(6) Uani 1 1 d . . .
H63 H -0.4837 0.6955 0.3562 0.036 Uiso 1 1 calc R . .
C64 C -0.2888(2) 0.6872(2) 0.34712(9) 0.0239(5) Uani 1 1 d . . .
H64 H -0.2708 0.6857 0.3788 0.029 Uiso 1 1 calc R . .
C65 C 0.0086(2) 0.5938(2) 0.38148(8) 0.0219(5) Uani 1 1 d . . .
C66 C -0.0579(3) 0.5060(2) 0.39088(9) 0.0275(5) Uani 1 1 d . . .
H66 H -0.1274 0.4986 0.3722 0.033 Uiso 1 1 calc R . .
C67 C -0.0225(3) 0.4288(2) 0.42771(11) 0.0359(7) Uani 1 1 d . . .
H67 H -0.0678 0.3688 0.4340 0.043 Uiso 1 1 calc R . .
C68 C 0.0776(3) 0.4395(2) 0.45478(10) 0.0361(7) Uani 1 1 d . . .
H68 H 0.1011 0.3870 0.4799 0.043 Uiso 1 1 calc R . .
C69 C 0.1443(3) 0.5259(2) 0.44570(10) 0.0334(6) Uani 1 1 d . . .
H69 H 0.2130 0.5329 0.4648 0.040 Uiso 1 1 calc R . .
C70 C 0.1116(3) 0.6030(2) 0.40869(10) 0.0280(5) Uani 1 1 d . . .
H70 H 0.1593 0.6614 0.4020 0.034 Uiso 1 1 calc R . .
C71 C 0.9503(3) 0.8673(2) 0.16206(9) 0.0296(6) Uani 1 1 d . . .
H71 H 0.9564 0.9029 0.1909 0.036 Uiso 1 1 calc R . .
Cl5 Cl 1.02270(8) 0.94081(7) 0.11581(2) 0.03898(16) Uani 1 1 d . . .
Cl6 Cl 1.03388(7) 0.73469(6) 0.16953(3) 0.04110(17) Uani 1 1 d . . .
Cl7 Cl 0.78509(7) 0.86507(7) 0.15249(3) 0.04084(17) Uani 1 1 d . . .
C72 C 0.4611(3) 0.3727(2) 0.31503(10) 0.0335(6) Uani 1 1 d . . .
H72 H 0.4155 0.3747 0.2855 0.040 Uiso 1 1 calc R . .
Cl8 Cl 0.49283(8) 0.23745(6) 0.33888(3) 0.04124(17) Uani 1 1 d . . .
Cl9 Cl 0.60716(9) 0.42408(7) 0.30239(3) 0.04753(19) Uani 1 1 d . . .
Cl10 Cl 0.35883(10) 0.45141(8) 0.35275(3) 0.0528(2) Uani 1 1 d . . .
C73 C 0.4925(8) 0.4727(7) 0.4674(3) 0.0548(19) Uani 0.50 1 d P A -1
H73 H 0.4312 0.4441 0.4482 0.066 Uiso 0.50 1 calc PR A -1
Cl11 Cl 0.4638(3) 0.4232(2) 0.52512(9) 0.0743(6) Uani 0.50 1 d P A -1
Cl12 Cl 0.4550(3) 0.6119(2) 0.46106(10) 0.0820(7) Uani 0.50 1 d P A -1
Cl13 Cl 0.6456(3) 0.4249(5) 0.44832(11) 0.145(2) Uani 0.50 1 d P A -1

loop_
_atom_site_aniso_label
_atom_site_aniso_U_11
_atom_site_aniso_U_22
_atom_site_aniso_U_33
_atom_site_aniso_U_23
_atom_site_aniso_U_13
_atom_site_aniso_U_12
Pd1 0.01569(8) 0.01963(9) 0.02522(9) -0.00588(7) 0.00054(6) -0.00287(7)
Pd2 0.01379(8) 0.01741(9) 0.02292(8) -0.00468(6) 0.00043(6) -0.00103(6)
Cl1 0.0233(3) 0.0332(3) 0.0379(3) -0.0138(3) 0.0016(2) -0.0115(3)
Cl2 0.0164(2) 0.0243(3) 0.0303(3) -0.0106(2) 0.0023(2) -0.0046(2)
Cl3 0.0207(3) 0.0204(3) 0.0297(3) -0.0073(2) 0.0047(2) -0.0058(2)
Cl4 0.0167(2) 0.0257(3) 0.0357(3) -0.0118(2) 0.0022(2) -0.0057(2)
C1 0.0313(14) 0.0343(15) 0.0301(13) 0.0011(12) -0.0008(11) -0.0041(12)
C2 0.0332(15) 0.0440(18) 0.0363(15) 0.0049(13) 0.0041(12) 0.0009(14)
C3 0.0469(19) 0.049(2) 0.0305(15) -0.0030(14) 0.0094(13) 0.0079(16)
C4 0.0526(19) 0.0376(17) 0.0262(13) -0.0072(12) 0.0025(13) -0.0024(15)
C4A 0.0394(15) 0.0256(14) 0.0253(12) -0.0027(10) 0.0009(11) -0.0032(12)
C4B 0.0419(16) 0.0290(14) 0.0246(12) -0.0020(11) -0.0037(11) -0.0082(13)
C5 0.056(2) 0.0471(19) 0.0280(14) -0.0060(13) -0.0059(13) -0.0206(17)
C6 0.052(2) 0.065(2) 0.0337(15) -0.0010(15) -0.0125(14) -0.0300(19)
C7 0.0377(17) 0.072(3) 0.0343(15) 0.0003(16) -0.0042(13) -0.0234(18)
C8 0.0350(15) 0.0438(18) 0.0280(13) -0.0039(12) -0.0013(11) -0.0119(14)
C8A 0.0334(14) 0.0285(14) 0.0234(12) -0.0028(10) -0.0030(10) -0.0081(12)
C9 0.0278(13) 0.0230(13) 0.0237(11) -0.0028(10) -0.0014(10) -0.0044(11)
C9A 0.0313(14) 0.0246(13) 0.0259(12) -0.0011(10) 0.0004(10) -0.0011(11)
C10 0.0226(12) 0.0230(13) 0.0305(13) -0.0014(10) -0.0010(10) -0.0040(10)
C11 0.0182(11) 0.0219(12) 0.0276(12) -0.0068(10) 0.0017(9) -0.0040(10)
P1 0.0199(3) 0.0244(3) 0.0248(3) -0.0056(2) -0.0009(2) -0.0045(2)
O1 0.0270(9) 0.0288(10) 0.0285(9) -0.0089(8) 0.0006(7) -0.0030(8)
C12 0.0195(12) 0.0272(13) 0.0313(13) -0.0023(10) -0.0021(10) -0.0047(10)
C13 0.0322(15) 0.0364(16) 0.0328(14) 0.0005(12) -0.0069(12) -0.0007(13)
C14 0.0287(15) 0.0401(17) 0.0466(17) 0.0027(14) -0.0148(13) -0.0034(13)
C15 0.0201(13) 0.0388(17) 0.0532(18) 0.0082(14) -0.0032(12) -0.0050(12)
C16 0.0305(16) 0.069(3) 0.0404(17) 0.0070(17) 0.0030(13) -0.0003(16)
C17 0.0277(14) 0.058(2) 0.0314(14) -0.0029(14) -0.0020(11) -0.0030(14)
C18 0.0241(12) 0.0254(13) 0.0230(11) -0.0018(10) -0.0030(9) -0.0049(10)
C19 0.0273(13) 0.0313(15) 0.0327(13) -0.0078(11) 0.0001(11) -0.0052(12)
C20 0.0392(16) 0.0261(14) 0.0351(14) -0.0060(11) -0.0058(12) -0.0036(12)
C21 0.0415(16) 0.0277(14) 0.0316(13) 0.0000(11) -0.0072(12) -0.0149(13)
C22 0.0249(13) 0.0414(17) 0.0314(13) -0.0028(12) -0.0009(11) -0.0124(12)
C23 0.0216(12) 0.0277(14) 0.0324(13) -0.0043(11) -0.0015(10) -0.0032(11)
P2 0.0175(3) 0.0229(3) 0.0247(3) -0.0056(2) 0.0005(2) -0.0036(2)
C24 0.0204(11) 0.0259(13) 0.0290(12) -0.0070(10) 0.0005(10) -0.0040(10)
C25 0.0328(14) 0.0298(14) 0.0340(14) -0.0014(11) -0.0050(11) -0.0100(12)
C26 0.0402(16) 0.0379(17) 0.0370(15) -0.0014(13) 0.0002(12) -0.0198(14)
C27 0.0247(13) 0.0406(17) 0.0436(16) -0.0138(13) 0.0050(12) -0.0146(13)
C28 0.0244(13) 0.0301(15) 0.0452(16) -0.0071(12) -0.0073(12) -0.0042(12)
C29 0.0286(14) 0.0273(14) 0.0352(14) -0.0031(11) -0.0040(11) -0.0080(12)
C30 0.0239(12) 0.0237(13) 0.0294(12) -0.0048(10) -0.0031(10) -0.0045(11)
C31 0.0264(13) 0.0356(16) 0.0334(14) -0.0046(12) -0.0041(11) -0.0028(12)
C32 0.0285(14) 0.0477(19) 0.0423(16) 0.0002(14) -0.0095(12) -0.0033(14)
C33 0.0411(17) 0.050(2) 0.0345(15) 0.0028(14) -0.0111(13) -0.0148(15)
C34 0.0424(16) 0.0381(17) 0.0298(14) -0.0033(12) -0.0016(12) -0.0128(14)
C35 0.0308(14) 0.0276(14) 0.0308(13) -0.0037(11) -0.0003(11) -0.0087(12)
C36 0.0225(12) 0.0216(13) 0.0288(12) -0.0005(10) -0.0006(10) 0.0014(10)
C37 0.0221(12) 0.0296(14) 0.0385(14) 0.0034(12) 0.0049(11) 0.0017(11)
C38 0.0317(14) 0.0326(15) 0.0305(13) 0.0021(11) 0.0100(11) 0.0044(12)
C39 0.0345(14) 0.0288(14) 0.0215(12) -0.0029(10) 0.0020(10) 0.0057(12)
C39A 0.0257(12) 0.0189(12) 0.0242(11) -0.0028(9) -0.0023(10) 0.0020(10)
C39B 0.0249(12) 0.0182(12) 0.0252(12) -0.0045(9) -0.0024(10) 0.0011(10)
C40 0.0349(14) 0.0273(14) 0.0274(13) -0.0092(11) -0.0087(11) 0.0000(12)
C41 0.0304(14) 0.0327(15) 0.0394(15) -0.0085(12) -0.0145(12) -0.0039(12)
C42 0.0211(12) 0.0330(15) 0.0407(15) -0.0039(12) -0.0047(11) -0.0063(11)
C43 0.0232(12) 0.0264(13) 0.0300(12) -0.0031(10) -0.0010(10) -0.0034(11)
C43A 0.0216(11) 0.0172(11) 0.0231(11) -0.0044(9) -0.0038(9) -0.0016(9)
C44 0.0187(11) 0.0162(11) 0.0231(11) -0.0019(9) -0.0026(9) -0.0005(9)
C44A 0.0239(12) 0.0159(11) 0.0216(11) -0.0015(9) -0.0001(9) 0.0016(10)
C45 0.0129(10) 0.0177(11) 0.0287(12) -0.0039(9) -0.0002(9) 0.0000(9)
C46 0.0137(10) 0.0178(11) 0.0235(11) -0.0032(9) 0.0003(8) -0.0031(9)
P3 0.0150(3) 0.0170(3) 0.0203(3) -0.0022(2) -0.0012(2) -0.0014(2)
O2 0.0230(8) 0.0263(9) 0.0206(8) -0.0033(7) 0.0003(6) -0.0043(7)
C47 0.0157(10) 0.0150(11) 0.0260(11) -0.0016(9) -0.0012(9) 0.0003(9)
C48 0.0208(11) 0.0201(12) 0.0251(11) -0.0018(9) -0.0026(9) -0.0005(10)
C49 0.0225(12) 0.0255(13) 0.0295(13) -0.0008(10) 0.0034(10) 0.0007(11)
C50 0.0160(11) 0.0263(14) 0.0416(15) -0.0001(11) 0.0007(10) -0.0008(10)
C51 0.0195(12) 0.0275(14) 0.0345(13) -0.0020(11) -0.0071(10) -0.0023(10)
C52 0.0210(12) 0.0204(12) 0.0267(12) -0.0035(10) -0.0026(9) -0.0016(10)
C53 0.0221(12) 0.0192(12) 0.0218(11) -0.0013(9) -0.0025(9) -0.0036(10)
C54 0.0222(12) 0.0235(13) 0.0331(13) -0.0055(10) -0.0006(10) -0.0050(10)
C55 0.0276(13) 0.0289(14) 0.0342(13) -0.0014(11) -0.0026(11) -0.0107(12)
C56 0.0385(15) 0.0227(13) 0.0361(14) 0.0020(11) -0.0094(12) -0.0128(12)
C57 0.0339(15) 0.0197(13) 0.0423(15) -0.0044(11) -0.0090(12) -0.0004(12)
C58 0.0243(12) 0.0217(13) 0.0338(13) -0.0054(10) -0.0039(10) -0.0018(11)
P4 0.0141(2) 0.0162(3) 0.0213(3) -0.0035(2) 0.0005(2) -0.0006(2)
C59 0.0176(11) 0.0184(12) 0.0292(12) -0.0051(10) -0.0017(9) -0.0016(9)
C60 0.0213(12) 0.0224(12) 0.0289(12) -0.0073(10) -0.0007(10) -0.0018(10)
C61 0.0253(13) 0.0290(14) 0.0351(14) -0.0110(11) -0.0078(11) -0.0008(11)
C62 0.0184(12) 0.0318(15) 0.0492(16) -0.0149(13) -0.0049(11) -0.0037(11)
C63 0.0204(12) 0.0274(14) 0.0445(15) -0.0123(12) 0.0058(11) -0.0079(11)
C64 0.0195(11) 0.0216(12) 0.0313(12) -0.0083(10) 0.0029(10) -0.0028(10)
C65 0.0222(11) 0.0184(12) 0.0232(11) -0.0039(9) 0.0024(9) 0.0032(10)
C66 0.0320(14) 0.0204(13) 0.0300(13) -0.0048(10) 0.0004(10) -0.0024(11)
C67 0.0453(17) 0.0206(14) 0.0397(15) -0.0002(12) 0.0062(13) -0.0028(13)
C68 0.0444(17) 0.0273(15) 0.0301(14) 0.0043(11) 0.0021(12) 0.0094(13)
C69 0.0358(15) 0.0292(15) 0.0321(14) -0.0032(12) -0.0106(11) 0.0082(12)
C70 0.0248(12) 0.0236(13) 0.0344(14) -0.0031(11) -0.0045(11) 0.0011(11)
C71 0.0268(13) 0.0344(15) 0.0271(12) -0.0026(11) -0.0025(10) -0.0024(12)
Cl5 0.0414(4) 0.0454(4) 0.0312(3) 0.0048(3) -0.0049(3) -0.0143(3)
Cl6 0.0343(4) 0.0325(4) 0.0527(4) 0.0003(3) 0.0014(3) 0.0032(3)
Cl7 0.0284(3) 0.0451(4) 0.0471(4) 0.0055(3) -0.0074(3) -0.0042(3)
C72 0.0405(16) 0.0260(14) 0.0324(14) -0.0045(11) -0.0057(12) 0.0028(13)
Cl8 0.0439(4) 0.0271(3) 0.0485(4) 0.0022(3) 0.0127(3) -0.0004(3)
Cl9 0.0550(5) 0.0331(4) 0.0565(5) 0.0014(3) -0.0073(4) -0.0147(4)
Cl10 0.0603(5) 0.0491(5) 0.0416(4) -0.0163(4) -0.0070(4) 0.0249(4)
C73 0.041(4) 0.064(5) 0.061(5) -0.022(4) -0.011(3) 0.002(4)
Cl11 0.0759(16) 0.0752(16) 0.0736(14) -0.0008(12) -0.0125(12) -0.0180(13)
Cl12 0.106(2) 0.0559(13) 0.0912(18) -0.0026(12) -0.0132(16) -0.0331(15)
Cl13 0.0581(15) 0.275(6) 0.0764(18) -0.032(3) -0.0068(13) 0.062(2)

loop_
_atom_type_symbol
_atom_type_description
_atom_type_scat_dispersion_real
_atom_type_scat_dispersion_imag
_atom_type_scat_source
C C 0.0181 0.0091 'International Tables Vol C Tables 4.2.6.8 and 6.1.1.4'
H H 0.0000 0.0000 'International Tables Vol C Tables 4.2.6.8 and 6.1.1.4'
O O 0.0492 0.0322 'International Tables Vol C Tables 4.2.6.8 and 6.1.1.4'
P P 0.2955 0.4335 'International Tables Vol C Tables 4.2.6.8 and 6.1.1.4'
Cl Cl 0.3639 0.7018 'International Tables Vol C Tables 4.2.6.8 and 6.1.1.4'
Pd Pd 0.1215 3.9337 'International Tables Vol C Tables 4.2.6.8 and 6.1.1.4'

loop_
_geom_angle_atom_site_label_1
_geom_angle_atom_site_label_2
_geom_angle_atom_site_label_3
_geom_angle
P2 Pd1 Cl1 87.27(2)
P2 Pd1 Cl2 95.60(2)
Cl1 Pd1 Cl2 176.94(2)
P2 Pd1 Cl3 178.53(2)
Cl1 Pd1 Cl3 91.35(2)
Cl2 Pd1 Cl3 85.77(2)
P4 Pd2 Cl4 88.22(2)
P4 Pd2 Cl3 92.25(2)
Cl4 Pd2 Cl3 173.67(2)
P4 Pd2 Cl2 176.37(2)
Cl4 Pd2 Cl2 94.11(2)
Cl3 Pd2 Cl2 85.13(2)
Pd1 Cl2 Pd2 92.75(2)
Pd2 Cl3 Pd1 93.33(2)
C9A C1 C2 118.6(3)
C9A C1 H1 120.7
C2 C1 H1 120.7
C3 C2 C1 120.6(3)
C3 C2 H2 119.7
C1 C2 H2 119.7
C4 C3 C2 120.7(3)
C4 C3 H3 119.7
C2 C3 H3 119.7
C3 C4 C4A 118.8(3)
C3 C4 H4 120.6
C4A C4 H4 120.6
C4 C4A C9A 121.0(3)
C4 C4A C4B 130.5(3)
C9A C4A C4B 108.5(3)
C5 C4B C8A 119.7(3)
C5 C4B C4A 131.6(3)
C8A C4B C4A 108.6(2)
C6 C5 C4B 118.7(3)
C6 C5 H5 120.7
C4B C5 H5 120.7
C5 C6 C7 121.3(3)
C5 C6 H6 119.4
C7 C6 H6 119.4
C6 C7 C8 121.4(3)
C6 C7 H7 119.3
C8 C7 H7 119.3
C8A C8 C7 117.0(3)
C8A C8 H8 121.5
C7 C8 H8 121.5
C8 C8A C4B 121.9(3)
C8 C8A C9 129.7(3)
C4B C8A C9 108.3(3)
C10 C9 C8A 125.2(3)
C10 C9 C9A 128.8(2)
C8A C9 C9A 106.0(2)
C1 C9A C4A 120.2(3)
C1 C9A C9 131.2(3)
C4A C9A C9 108.5(2)
C11 C10 C9 177.8(3)
C10 C11 P2 121.5(2)
C10 C11 P1 119.6(2)
P2 C11 P1 118.92(14)
O1 P1 C18 113.78(12)
O1 P1 C12 113.16(12)
C18 P1 C12 107.00(13)
O1 P1 C11 110.45(12)
C18 P1 C11 107.52(11)
C12 P1 C11 104.35(12)
C13 C12 C17 119.2(3)
C13 C12 P1 119.0(2)
C17 C12 P1 121.8(2)
C12 C13 C14 119.8(3)
C12 C13 H13 120.1
C14 C13 H13 120.1
C15 C14 C13 120.7(3)
C15 C14 H14 119.7
C13 C14 H14 119.7
C14 C15 C16 119.6(3)
C14 C15 H15 120.2
C16 C15 H15 120.2
C17 C16 C15 120.4(3)
C17 C16 H16 119.8
C15 C16 H16 119.8
C16 C17 C12 120.2(3)
C16 C17 H17 119.9
C12 C17 H17 119.9
C19 C18 C23 119.9(2)
C19 C18 P1 122.6(2)
C23 C18 P1 117.3(2)
C18 C19 C20 120.7(3)
C18 C19 H19 119.7
C20 C19 H19 119.7
C21 C20 C19 119.4(3)
C21 C20 H20 120.3
C19 C20 H20 120.3
C20 C21 C22 120.2(3)
C20 C21 H21 119.9
C22 C21 H21 119.9
C21 C22 C23 120.9(3)
C21 C22 H22 119.6
C23 C22 H22 119.6
C22 C23 C18 119.0(3)
C22 C23 H23 120.5
C18 C23 H23 120.5
C30 P2 C24 107.11(12)
C30 P2 C11 105.30(12)
C24 P2 C11 104.07(12)
C30 P2 Pd1 114.84(9)
C24 P2 Pd1 116.01(9)
C11 P2 Pd1 108.46(8)
C25 C24 C29 119.4(2)
C25 C24 P2 122.3(2)
C29 C24 P2 118.3(2)
C26 C25 C24 119.5(3)
C26 C25 H25 120.3
C24 C25 H25 120.3
C27 C26 C25 120.7(3)
C27 C26 H26 119.6
C25 C26 H26 119.6
C26 C27 C28 120.2(3)
C26 C27 H27 119.9
C28 C27 H27 119.9
C29 C28 C27 119.4(3)
C29 C28 H28 120.3
C27 C28 H28 120.3
C28 C29 C24 120.5(3)
C28 C29 H29 119.7
C24 C29 H29 119.7
C35 C30 C31 119.6(3)
C35 C30 P2 120.6(2)
C31 C30 P2 119.8(2)
C32 C31 C30 120.1(3)
C32 C31 H31 119.9
C30 C31 H31 119.9
C31 C32 C33 120.3(3)
C31 C32 H32 119.8
C33 C32 H32 119.8
C32 C33 C34 119.8(3)
C32 C33 H33 120.1
C34 C33 H33 120.1
C33 C34 C35 120.5(3)
C33 C34 H34 119.8
C35 C34 H34 119.8
C34 C35 C30 119.6(3)
C34 C35 H35 120.2
C30 C35 H35 120.2
C44A C36 C37 118.2(2)
C44A C36 H36 120.9
C37 C36 H36 120.9
C38 C37 C36 121.0(3)
C38 C37 H37 119.5
C36 C37 H37 119.5
C39 C38 C37 121.1(3)
C39 C38 H38 119.4
C37 C38 H38 119.4
C38 C39 C39A 118.5(3)
C38 C39 H39 120.7
C39A C39 H39 120.7
C39 C39A C44A 120.1(2)
C39 C39A C39B 130.9(2)
C44A C39A C39B 108.9(2)
C40 C39B C43A 120.0(3)
C40 C39B C39A 131.4(2)
C43A C39B C39A 108.5(2)
C41 C40 C39B 118.7(3)
C41 C40 H40 120.6
C39B C40 H40 120.6
C40 C41 C42 121.3(2)
C40 C41 H41 119.4
C42 C41 H41 119.4
C43 C42 C41 120.5(3)
C43 C42 H42 119.7
C41 C42 H42 119.7
C43A C43 C42 118.3(3)
C43A C43 H43 120.9
C42 C43 H43 120.9
C43 C43A C39B 121.2(2)
C43 C43A C44 130.4(2)
C39B C43A C44 108.4(2)
C45 C44 C44A 127.5(2)
C45 C44 C43A 126.3(2)
C44A C44 C43A 106.2(2)
C36 C44A C39A 121.0(2)
C36 C44A C44 131.0(2)
C39A C44A C44 107.9(2)
C46 C45 C44 177.3(3)
C45 C46 P3 122.4(2)
C45 C46 P4 120.64(19)
P3 C46 P4 116.23(13)
O2 P3 C47 113.81(11)
O2 P3 C53 113.19(11)
C47 P3 C53 107.18(12)
O2 P3 C46 110.60(11)
C47 P3 C46 103.28(11)
C53 P3 C46 108.18(11)
C52 C47 C48 119.6(2)
C52 C47 P3 118.98(19)
C48 C47 P3 121.32(18)
C49 C48 C47 120.2(2)
C49 C48 H48 119.9
C47 C48 H48 119.9
C48 C49 C50 119.9(2)
C48 C49 H49 120.1
C50 C49 H49 120.1
C51 C50 C49 120.2(2)
C51 C50 H50 119.9
C49 C50 H50 119.9
C50 C51 C52 120.1(2)
C50 C51 H51 119.9
C52 C51 H51 119.9
C47 C52 C51 120.0(2)
C47 C52 H52 120.0
C51 C52 H52 120.0
C58 C53 C54 119.1(2)
C58 C53 P3 122.28(19)
C54 C53 P3 117.7(2)
C55 C54 C53 120.0(3)
C55 C54 H54 120.0
C53 C54 H54 120.0
C56 C55 C54 120.5(3)
C56 C55 H55 119.8
C54 C55 H55 119.8
C57 C56 C55 120.0(3)
C57 C56 H56 120.0
C55 C56 H56 120.0
C56 C57 C58 120.2(3)
C56 C57 H57 119.9
C58 C57 H57 119.9
C53 C58 C57 120.2(3)
C53 C58 H58 119.9
C57 C58 H58 119.9
C59 P4 C65 108.56(12)
C59 P4 C46 100.46(11)
C65 P4 C46 106.62(11)
C59 P4 Pd2 117.93(9)
C65 P4 Pd2 105.69(8)
C46 P4 Pd2 116.97(8)
C60 C59 C64 120.1(2)
C60 C59 P4 120.83(19)
C64 C59 P4 118.63(19)
C61 C60 C59 119.5(3)
C61 C60 H60 120.2
C59 C60 H60 120.2
C62 C61 C60 120.1(3)
C62 C61 H61 119.9
C60 C61 H61 119.9
C61 C62 C63 120.7(2)
C61 C62 H62 119.7
C63 C62 H62 119.7
C64 C63 C62 119.9(3)
C64 C63 H63 120.0
C62 C63 H63 120.0
C63 C64 C59 119.6(2)
C63 C64 H64 120.2
C59 C64 H64 120.2
C66 C65 C70 119.5(2)
C66 C65 P4 121.1(2)
C70 C65 P4 119.1(2)
C65 C66 C67 120.1(3)
C65 C66 H66 120.0
C67 C66 H66 120.0
C68 C67 C66 120.0(3)
C68 C67 H67 120.0
C66 C67 H67 120.0
C67 C68 C69 120.4(3)
C67 C68 H68 119.8
C69 C68 H68 119.8
C68 C69 C70 120.4(3)
C68 C69 H69 119.8
C70 C69 H69 119.8
C69 C70 C65 119.6(3)
C69 C70 H70 120.2
C65 C70 H70 120.2
Cl6 C71 Cl5 109.72(16)
Cl6 C71 Cl7 109.99(16)
Cl5 C71 Cl7 111.21(15)
Cl6 C71 H71 108.6
Cl5 C71 H71 108.6
Cl7 C71 H71 108.6
Cl9 C72 Cl8 110.14(17)
Cl9 C72 Cl10 111.41(17)
Cl8 C72 Cl10 110.45(17)
Cl9 C72 H72 108.2
Cl8 C72 H72 108.2
Cl10 C72 H72 108.2
Cl13 C73 Cl12 114.1(6)
Cl13 C73 Cl11 111.3(5)
Cl12 C73 Cl11 110.0(5)
Cl13 C73 H73 107.0
Cl12 C73 H73 107.0
Cl11 C73 H73 107.0

loop_
_geom_bond_atom_site_label_1
_geom_bond_atom_site_label_2
_geom_bond_distance
Pd1 P2 2.2169(6)
Pd1 Cl1 2.2783(6)
Pd1 Cl2 2.3272(6)
Pd1 Cl3 2.4114(6)
Pd2 P4 2.2064(6)
Pd2 Cl4 2.2825(6)
Pd2 Cl3 2.3303(6)
Pd2 Cl2 2.4367(6)
C1 C9A 1.391(4)
C1 C2 1.400(4)
C1 H1 0.9500
C2 C3 1.398(5)
C2 H2 0.9500
C3 C4 1.387(5)
C3 H3 0.9500
C4 C4A 1.387(4)
C4 H4 0.9500
C4A C9A 1.403(4)
C4A C4B 1.468(4)
C4B C5 1.389(4)
C4B C8A 1.407(4)
C5 C6 1.376(5)
C5 H5 0.9500
C6 C7 1.387(5)
C6 H6 0.9500
C7 C8 1.393(4)
C7 H7 0.9500
C8 C8A 1.388(4)
C8 H8 0.9500
C8A C9 1.477(4)
C9 C10 1.314(4)
C9 C9A 1.479(4)
C10 C11 1.307(4)
C11 P2 1.841(3)
C11 P1 1.842(3)
P1 O1 1.482(2)
P1 C18 1.801(3)
P1 C12 1.801(3)
C12 C13 1.383(4)
C12 C17 1.391(4)
C13 C14 1.400(4)
C13 H13 0.9500
C14 C15 1.355(5)
C14 H14 0.9500
C15 C16 1.392(5)
C15 H15 0.9500
C16 C17 1.376(4)
C16 H16 0.9500
C17 H17 0.9500
C18 C19 1.384(4)
C18 C23 1.403(4)
C19 C20 1.400(4)
C19 H19 0.9500
C20 C21 1.382(4)
C20 H20 0.9500
C21 C22 1.388(5)
C21 H21 0.9500
C22 C23 1.392(4)
C22 H22 0.9500
C23 H23 0.9500
P2 C30 1.818(3)
P2 C24 1.821(3)
C24 C25 1.393(4)
C24 C29 1.399(4)
C25 C26 1.393(4)
C25 H25 0.9500
C26 C27 1.374(5)
C26 H26 0.9500
C27 C28 1.396(4)
C27 H27 0.9500
C28 C29 1.382(4)
C28 H28 0.9500
C29 H29 0.9500
C30 C35 1.396(4)
C30 C31 1.399(4)
C31 C32 1.383(4)
C31 H31 0.9500
C32 C33 1.386(5)
C32 H32 0.9500
C33 C34 1.389(5)
C33 H33 0.9500
C34 C35 1.389(4)
C34 H34 0.9500
C35 H35 0.9500
C36 C44A 1.383(4)
C36 C37 1.393(4)
C36 H36 0.9500
C37 C38 1.389(4)
C37 H37 0.9500
C38 C39 1.386(4)
C38 H38 0.9500
C39 C39A 1.388(4)
C39 H39 0.9500
C39A C44A 1.412(3)
C39A C39B 1.463(4)
C39B C40 1.389(4)
C39B C43A 1.407(3)
C40 C41 1.384(4)
C40 H40 0.9500
C41 C42 1.394(4)
C41 H41 0.9500
C42 C43 1.393(4)
C42 H42 0.9500
C43 C43A 1.388(4)
C43 H43 0.9500
C43A C44 1.481(3)
C44 C45 1.310(3)
C44 C44A 1.479(3)
C45 C46 1.299(3)
C46 P3 1.835(2)
C46 P4 1.844(3)
P3 O2 1.4810(18)
P3 C47 1.800(2)
P3 C53 1.807(3)
C47 C52 1.389(3)
C47 C48 1.397(4)
C48 C49 1.386(4)
C48 H48 0.9500
C49 C50 1.393(4)
C49 H49 0.9500
C50 C51 1.381(4)
C50 H50 0.9500
C51 C52 1.396(4)
C51 H51 0.9500
C52 H52 0.9500
C53 C58 1.390(4)
C53 C54 1.402(4)
C54 C55 1.392(4)
C54 H54 0.9500
C55 C56 1.382(4)
C55 H55 0.9500
C56 C57 1.379(4)
C56 H56 0.9500
C57 C58 1.401(4)
C57 H57 0.9500
C58 H58 0.9500
P4 C59 1.806(2)
P4 C65 1.807(2)
C59 C60 1.391(4)
C59 C64 1.406(4)
C60 C61 1.389(4)
C60 H60 0.9500
C61 C62 1.379(4)
C61 H61 0.9500
C62 C63 1.391(4)
C62 H62 0.9500
C63 C64 1.380(4)
C63 H63 0.9500
C64 H64 0.9500
C65 C66 1.393(4)
C65 C70 1.394(4)
C66 C67 1.396(4)
C66 H66 0.9500
C67 C68 1.372(5)
C67 H67 0.9500
C68 C69 1.378(5)
C68 H68 0.9500
C69 C70 1.393(4)
C69 H69 0.9500
C70 H70 0.9500
C71 Cl6 1.759(3)
C71 Cl5 1.763(3)
C71 Cl7 1.768(3)
C71 H71 1.0000
C72 Cl9 1.757(3)
C72 Cl8 1.761(3)
C72 Cl10 1.765(3)
C72 H72 1.0000
C73 Cl13 1.707(8)
C73 Cl12 1.729(9)
C73 Cl11 1.762(9)
C73 H73 1.0000

loop_
_geom_hbond_atom_site_label_D
_geom_hbond_atom_site_label_H
_geom_hbond_atom_site_label_A
_geom_hbond_distance_DH
_geom_hbond_distance_HA
_geom_hbond_distance_DA
_geom_hbond_angle_DHA
_geom_hbond_site_symmetry_A
C71 H71 O2 1.00 2.09 2.999(3) 150.3 1_655
C72 H72 O1 1.00 2.17 3.042(4) 144.7 .

loop_
_geom_torsion_atom_site_label_1
_geom_torsion_atom_site_label_2
_geom_torsion_atom_site_label_3
_geom_torsion_atom_site_label_4
_geom_torsion
P2 Pd1 Cl2 Pd2 166.61(2)
Cl3 Pd1 Cl2 Pd2 -12.85(2)
Cl4 Pd2 Cl2 Pd1 -172.99(2)
Cl3 Pd2 Cl2 Pd1 13.31(2)
P4 Pd2 Cl3 Pd1 169.67(2)
Cl2 Pd2 Cl3 Pd1 -12.85(2)
Cl1 Pd1 Cl3 Pd2 -165.49(2)
Cl2 Pd1 Cl3 Pd2 13.45(2)
C9A C1 C2 C3 -0.6(5)
C1 C2 C3 C4 1.4(5)
C2 C3 C4 C4A -0.2(5)
C3 C4 C4A C9A -1.8(5)
C3 C4 C4A C4B 176.3(3)
C4 C4A C4B C5 -2.6(6)
C9A C4A C4B C5 175.6(3)
C4 C4A C4B C8A -179.4(3)
C9A C4A C4B C8A -1.1(3)
C8A C4B C5 C6 1.0(5)
C4A C4B C5 C6 -175.5(3)
C4B C5 C6 C7 -0.7(6)
C5 C6 C7 C8 -0.3(6)
C6 C7 C8 C8A 0.9(5)
C7 C8 C8A C4B -0.6(5)
C7 C8 C8A C9 176.5(3)
C5 C4B C8A C8 -0.3(5)
C4A C4B C8A C8 176.9(3)
C5 C4B C8A C9 -178.0(3)
C4A C4B C8A C9 -0.8(3)
C8 C8A C9 C10 4.9(5)
C4B C8A C9 C10 -177.6(3)
C8 C8A C9 C9A -175.1(3)
C4B C8A C9 C9A 2.4(3)
C2 C1 C9A C4A -1.3(4)
C2 C1 C9A C9 -179.4(3)
C4 C4A C9A C1 2.6(4)
C4B C4A C9A C1 -175.9(3)
C4 C4A C9A C9 -178.9(3)
C4B C4A C9A C9 2.6(3)
C10 C9 C9A C1 -4.9(5)
C8A C9 C9A C1 175.2(3)
C10 C9 C9A C4A 176.9(3)
C8A C9 C9A C4A -3.1(3)
C10 C11 P1 O1 -161.9(2)
P2 C11 P1 O1 16.64(18)
C10 C11 P1 C18 -37.2(2)
P2 C11 P1 C18 141.33(14)
C10 C11 P1 C12 76.2(2)
P2 C11 P1 C12 -105.27(16)
O1 P1 C12 C13 18.3(3)
C18 P1 C12 C13 -107.8(2)
C11 P1 C12 C13 138.4(2)
O1 P1 C12 C17 -160.3(3)
C18 P1 C12 C17 73.6(3)
C11 P1 C12 C17 -40.2(3)
C17 C12 C13 C14 3.3(5)
P1 C12 C13 C14 -175.3(2)
C12 C13 C14 C15 -0.9(5)
C13 C14 C15 C16 -1.7(5)
C14 C15 C16 C17 1.9(6)
C15 C16 C17 C12 0.6(6)
C13 C12 C17 C16 -3.1(5)
P1 C12 C17 C16 175.5(3)
O1 P1 C18 C19 -138.4(2)
C12 P1 C18 C19 -12.6(3)
C11 P1 C18 C19 99.0(2)
O1 P1 C18 C23 36.1(2)
C12 P1 C18 C23 161.8(2)
C11 P1 C18 C23 -86.6(2)
C23 C18 C19 C20 -0.7(4)
P1 C18 C19 C20 173.6(2)
C18 C19 C20 C21 0.2(4)
C19 C20 C21 C22 0.2(4)
C20 C21 C22 C23 0.0(4)
C21 C22 C23 C18 -0.5(4)
C19 C18 C23 C22 0.8(4)
P1 C18 C23 C22 -173.8(2)
C10 C11 P2 C30 9.5(2)
P1 C11 P2 C30 -169.08(14)
C10 C11 P2 C24 -103.1(2)
P1 C11 P2 C24 78.39(16)
C10 C11 P2 Pd1 132.9(2)
P1 C11 P2 Pd1 -45.68(15)
Cl1 Pd1 P2 C30 61.06(10)
Cl2 Pd1 P2 C30 -117.85(10)
Cl1 Pd1 P2 C24 -173.02(10)
Cl2 Pd1 P2 C24 8.07(10)
Cl1 Pd1 P2 C11 -56.40(9)
Cl2 Pd1 P2 C11 124.69(8)
C30 P2 C24 C25 14.6(3)
C11 P2 C24 C25 125.8(2)
Pd1 P2 C24 C25 -115.2(2)
C30 P2 C24 C29 -164.7(2)
C11 P2 C24 C29 -53.5(3)
Pd1 P2 C24 C29 65.5(2)
C29 C24 C25 C26 3.6(5)
P2 C24 C25 C26 -175.7(2)
C24 C25 C26 C27 0.7(5)
C25 C26 C27 C28 -3.4(5)
C26 C27 C28 C29 1.6(5)
C27 C28 C29 C24 2.8(5)
C25 C24 C29 C28 -5.4(4)
P2 C24 C29 C28 173.9(2)
C24 P2 C30 C35 54.9(2)
C11 P2 C30 C35 -55.4(2)
Pd1 P2 C30 C35 -174.67(19)
C24 P2 C30 C31 -127.2(2)
C11 P2 C30 C31 122.4(2)
Pd1 P2 C30 C31 3.2(3)
C35 C30 C31 C32 0.7(4)
P2 C30 C31 C32 -177.2(2)
C30 C31 C32 C33 0.9(5)
C31 C32 C33 C34 -1.4(5)
C32 C33 C34 C35 0.2(5)
C33 C34 C35 C30 1.4(4)
C31 C30 C35 C34 -1.8(4)
P2 C30 C35 C34 176.0(2)
C44A C36 C37 C38 0.8(4)
C36 C37 C38 C39 -0.3(5)
C37 C38 C39 C39A -1.1(4)
C38 C39 C39A C44A 1.9(4)
C38 C39 C39A C39B -175.0(3)
C39 C39A C39B C40 0.5(5)
C44A C39A C39B C40 -176.7(3)
C39 C39A C39B C43A 178.1(3)
C44A C39A C39B C43A 0.9(3)
C43A C39B C40 C41 -0.6(4)
C39A C39B C40 C41 176.7(3)
C39B C40 C41 C42 0.0(4)
C40 C41 C42 C43 0.8(5)
C41 C42 C43 C43A -1.0(4)
C42 C43 C43A C39B 0.4(4)
C42 C43 C43A C44 -177.8(3)
C40 C39B C43A C43 0.4(4)
C39A C39B C43A C43 -177.5(2)
C40 C39B C43A C44 179.0(2)
C39A C39B C43A C44 1.1(3)
C43 C43A C44 C45 -2.9(4)
C39B C43A C44 C45 178.7(2)
C43 C43A C44 C44A 175.8(3)
C39B C43A C44 C44A -2.6(3)
C37 C36 C44A C39A 0.1(4)
C37 C36 C44A C44 178.3(3)
C39 C39A C44A C36 -1.5(4)
C39B C39A C44A C36 176.1(2)
C39 C39A C44A C44 180.0(2)
C39B C39A C44A C44 -2.5(3)
C45 C44 C44A C36 3.4(5)
C43A C44 C44A C36 -175.3(3)
C45 C44 C44A C39A -178.2(3)
C43A C44 C44A C39A 3.1(3)
C45 C46 P3 O2 164.70(19)
P4 C46 P3 O2 -24.96(16)
C45 C46 P3 C47 -73.2(2)
P4 C46 P3 C47 97.16(14)
C45 C46 P3 C53 40.2(2)
P4 C46 P3 C53 -149.45(13)
O2 P3 C47 C52 -5.0(2)
C53 P3 C47 C52 120.9(2)
C46 P3 C47 C52 -125.0(2)
O2 P3 C47 C48 171.66(19)
C53 P3 C47 C48 -62.4(2)
C46 P3 C47 C48 51.7(2)
C52 C47 C48 C49 0.7(4)
P3 C47 C48 C49 -176.0(2)
C47 C48 C49 C50 0.9(4)
C48 C49 C50 C51 -1.7(4)
C49 C50 C51 C52 1.0(4)
C48 C47 C52 C51 -1.5(4)
P3 C47 C52 C51 175.3(2)
C50 C51 C52 C47 0.7(4)
O2 P3 C53 C58 115.9(2)
C47 P3 C53 C58 -10.4(2)
C46 P3 C53 C58 -121.1(2)
O2 P3 C53 C54 -53.2(2)
C47 P3 C53 C54 -179.47(19)
C46 P3 C53 C54 69.8(2)
C58 C53 C54 C55 -1.0(4)
P3 C53 C54 C55 168.4(2)
C53 C54 C55 C56 1.0(4)
C54 C55 C56 C57 0.1(4)
C55 C56 C57 C58 -1.1(4)
C54 C53 C58 C57 0.0(4)
P3 C53 C58 C57 -169.0(2)
C56 C57 C58 C53 1.1(4)
C45 C46 P4 C59 113.1(2)
P3 C46 P4 C59 -57.41(15)
C45 C46 P4 C65 0.0(2)
P3 C46 P4 C65 -170.55(13)
C45 C46 P4 Pd2 -117.97(19)
P3 C46 P4 Pd2 71.51(13)
Cl4 Pd2 P4 C59 143.79(10)
Cl3 Pd2 P4 C59 -42.53(10)
Cl4 Pd2 P4 C65 -94.67(9)
Cl3 Pd2 P4 C65 79.01(9)
Cl4 Pd2 P4 C46 23.77(9)
Cl3 Pd2 P4 C46 -162.55(9)
C65 P4 C59 C60 -138.8(2)
C46 P4 C59 C60 109.6(2)
Pd2 P4 C59 C60 -18.7(2)
C65 P4 C59 C64 48.4(2)
C46 P4 C59 C64 -63.2(2)
Pd2 P4 C59 C64 168.44(17)
C64 C59 C60 C61 -0.2(4)
P4 C59 C60 C61 -172.9(2)
C59 C60 C61 C62 0.1(4)
C60 C61 C62 C63 -0.5(4)
C61 C62 C63 C64 0.9(4)
C62 C63 C64 C59 -1.0(4)
C60 C59 C64 C63 0.7(4)
P4 C59 C64 C63 173.5(2)
C59 P4 C65 C66 22.9(3)
C46 P4 C65 C66 130.4(2)
Pd2 P4 C65 C66 -104.5(2)
C59 P4 C65 C70 -163.3(2)
C46 P4 C65 C70 -55.8(2)
Pd2 P4 C65 C70 69.3(2)
C70 C65 C66 C67 1.0(4)
P4 C65 C66 C67 174.7(2)
C65 C66 C67 C68 0.2(5)
C66 C67 C68 C69 -0.4(5)
C67 C68 C69 C70 -0.5(5)
C68 C69 C70 C65 1.7(5)
C66 C65 C70 C69 -1.9(4)
P4 C65 C70 C69 -175.8(2)
